data_7245807
loop_
_publ_author_name
'Yuan, Shang-Wei'
'Shan, Pei-Hui'
'Yang, Mao Xia'
'Ma, PeiHua'
'Prior, Timothy J.'
'Redshaw, Carl'
'Wei, Gang'
'Tao, Zhu'
'Xiao, Xin'

_publ_section_title
;
 Host-guest inclusion complexes formed between a symmetrical
 tetrasubstituted cucurbit[6]uril and glycine
;
_journal_name_full CrystEngComm
_journal_paper_doi 10.1039/D2CE01308H
_journal_year 2022
_chemical_formula_moiety '2(O4 P), C40 H44 N24 O12, C4 H12 N2 O4, 10(H2 O)'
_chemical_formula_sum 'C44 H76 N26 O34 P2'
_chemical_formula_weight 1575.24
_space_group_crystal_system monoclinic
_space_group_IT_number 12
_space_group_name_Hall '-C 2y'
_space_group_name_H-M_alt 'C 1 2/m 1'
_atom_sites_solution_hydrogens mixed
_atom_sites_solution_primary dual
_audit_creation_date 2022-07-25
_audit_creation_method
;
Olex2 1.5
(compiled 2022.04.07 svn.rca3783a0 for OlexSys, GUI svn.r6498)
;
_audit_update_record
;
2022-07-25 deposited with the CCDC.	2022-11-10 downloaded from the CCDC.
;
_cell_angle_alpha 90
_cell_angle_beta 106.828(6)
_cell_angle_gamma 90
_cell_formula_units_Z 2
_cell_length_a 12.878(3)
_cell_length_b 20.372(5)
_cell_length_c 12.609(5)
_cell_measurement_reflns_used 9948
_cell_measurement_temperature 296(2)
_cell_measurement_theta_max 28.168
_cell_measurement_theta_min 2.616
_cell_volume 3166.3(17)
_computing_cell_refinement 'SAINT V8.38A (Bruker, 2018)'
_computing_data_reduction 'SAINT V8.38A (Bruker, 2018)'
_computing_molecular_graphics 'Olex2 1.5 (Dolomanov et al., 2009)'
_computing_publication_material 'Olex2 1.5 (Dolomanov et al., 2009)'
_computing_structure_refinement 'SHELXL 2018/3 (Sheldrick, 2015)'
_computing_structure_solution 'SHELXT 2014/5 (Sheldrick, 2014)'
_diffrn_ambient_temperature 296.00
_diffrn_measured_fraction_theta_full 0.999
_diffrn_measured_fraction_theta_max 0.999
_diffrn_measurement_device_type 'Bruker APEX-II CCD'
_diffrn_measurement_method '\f and \w scans'
_diffrn_radiation_type MoK\a
_diffrn_radiation_wavelength 0.71073
_diffrn_reflns_av_R_equivalents 0.0937
_diffrn_reflns_av_unetI/netI 0.0252
_diffrn_reflns_Laue_measured_fraction_full 0.999
_diffrn_reflns_Laue_measured_fraction_max 0.999
_diffrn_reflns_limit_h_max 15
_diffrn_reflns_limit_h_min -15
_diffrn_reflns_limit_k_max 24
_diffrn_reflns_limit_k_min -24
_diffrn_reflns_limit_l_max 15
_diffrn_reflns_limit_l_min -15
_diffrn_reflns_number 57878
_diffrn_reflns_point_group_measured_fraction_full 0.999
_diffrn_reflns_point_group_measured_fraction_max 0.999
_diffrn_reflns_theta_full 25.242
_diffrn_reflns_theta_max 25.511
_diffrn_reflns_theta_min 2.617
_diffrn_source_current 1.4
_diffrn_source_power 0.07
_diffrn_source_voltage 50.0
_diffrn_standards_number 0
_exptl_absorpt_coefficient_mu 0.189
_exptl_absorpt_correction_T_max 0.7457
_exptl_absorpt_correction_T_min 0.6221
_exptl_absorpt_correction_type none
_exptl_absorpt_process_details
;
SADABS-2016/2 (Bruker,2016/2) was used for absorption correction.
wR2(int) was 0.1577 before and 0.0851 after correction.
The Ratio of minimum to maximum transmission is 0.8342.
The \l/2 correction factor is Not present.
;
_exptl_crystal_density_diffrn 1.652
_exptl_crystal_description block
_exptl_crystal_F_000 1648
_exptl_crystal_size_max 0.21
_exptl_crystal_size_mid 0.18
_exptl_crystal_size_min 0.14
_refine_diff_density_max 0.349
_refine_diff_density_min -0.269
_refine_diff_density_rms 0.045
_refine_ls_extinction_coef 0.0034(5)
_refine_ls_extinction_expression Fc^*^=kFc[1+0.001xFc^2^\l^3^/sin(2\q)]^-1/4^
_refine_ls_extinction_method 'SHELXL-2018/3 (Sheldrick 2018)'
_refine_ls_goodness_of_fit_ref 1.042
_refine_ls_hydrogen_treatment constr
_refine_ls_matrix_type full
_refine_ls_number_parameters 266
_refine_ls_number_reflns 3047
_refine_ls_number_restraints 0
_refine_ls_restrained_S_all 1.042
_refine_ls_R_factor_all 0.0556
_refine_ls_R_factor_gt 0.0394
_refine_ls_shift/su_max 0.000
_refine_ls_shift/su_mean 0.000
_refine_ls_structure_factor_coef Fsqd
_refine_ls_weighting_details 'w=1/[\s^2^(Fo^2^)+(0.0527P)^2^+3.3149P] where P=(Fo^2^+2Fc^2^)/3'
_refine_ls_weighting_scheme calc
_refine_ls_wR_factor_gt 0.1031
_refine_ls_wR_factor_ref 0.1126
_reflns_Friedel_coverage 0.000
_reflns_number_gt 2325
_reflns_number_total 3047
_reflns_threshold_expression 'I > 2\s(I)'
_cod_data_source_file d2ce01308h2.cif
_cod_data_source_block complex1
_cod_original_cell_volume 3166.3(16)
_cod_database_code 7245807
_shelx_shelxl_version_number 2018/3
_shelx_space_group_comment
;
The symmetry employed for this shelxl refinement is uniquely defined
by the following loop, which should always be used as a source of
symmetry information in preference to the above space-group names.
They are only intended as comments.
;
_shelx_estimated_absorpt_t_max 0.974
_shelx_estimated_absorpt_t_min 0.961
_olex2_refinement_description
;
1. Fixed Uiso
 At 1.2 times of:
  All C(H) groups, All C(H,H) groups, All N(H,H,H) groups
 At 1.5 times of:
  All C(H,H,H) groups, All O(H) groups, All O(H,H) groups
2. Others
 Fixed Sof: O6(0.5) H6A(0.5) H6B(0.5) H7D(0.5) H7E(0.5) H12A(0.5) H12B(0.5)
3.a Free rotating group:
 O6(H6A,H6B), O8(H8D,H8E), O7(H7F,H7G)
3.b Ternary CH refined with riding coordinates:
 C9(H9), C10(H10)
3.c Secondary CH2 refined with riding coordinates:
 C4(H4A,H4B), C5(H5A,H5B), C7(H7A,H7B), C12(H12A,H12B), C2(H2A,H2B)
3.d Me refined with riding coordinates:
 N7(H7C,H7D,H7E)
3.e Tetrahedral OH refined with riding coordinates:
 O5(H5)
3.f Idealised Me refined as rotating group:
 C8(H8A,H8B,H8C)
;
_olex2_submission_special_instructions 'No special instructions were received'

loop_
_space_group_symop_operation_xyz
'x, y, z'
'-x, y, -z'
'x+1/2, y+1/2, z'
'-x+1/2, y+1/2, -z'
'-x, -y, -z'
'x, -y, z'
'-x+1/2, -y+1/2, -z'
'x+1/2, -y+1/2, z'

loop_
_atom_site_label
_atom_site_type_symbol
_atom_site_fract_x
_atom_site_fract_y
_atom_site_fract_z
_atom_site_U_iso_or_equiv
_atom_site_adp_type
_atom_site_occupancy
_atom_site_site_symmetry_order
_atom_site_calc_flag
_atom_site_refinement_flags_posn
_atom_site_refinement_flags_adp
_atom_site_refinement_flags_occupancy
_atom_site_disorder_assembly
_atom_site_disorder_group
P1 P 0.500000 0.20732(5) 0.000000 0.0480(3) Uani 1 2 d S T P . .
O2 O 0.54179(11) 0.41957(8) 0.15814(12) 0.0425(4) Uani 1 1 d . . . . .
O3 O 0.14945(11) 0.41796(7) 0.34693(12) 0.0402(4) Uani 1 1 d . . . . .
O1 O 0.68811(12) 0.34677(7) 0.42099(13) 0.0464(4) Uani 1 1 d . . . . .
N6 N 0.26665(13) 0.35123(8) 0.28774(14) 0.0355(4) Uani 1 1 d . . . . .
N5 N 0.20556(13) 0.44142(8) 0.19308(13) 0.0341(4) Uani 1 1 d . . . . .
N4 N 0.35834(13) 0.44064(9) 0.11398(14) 0.0358(4) Uani 1 1 d . . . . .
N3 N 0.42287(14) 0.35318(8) 0.21597(14) 0.0378(4) Uani 1 1 d . . . . .
O4 O 0.62893(17) 0.500000 0.52861(19) 0.0608(7) Uani 1 2 d S T P . .
N1 N 0.63449(14) 0.28763(8) 0.55151(14) 0.0368(4) Uani 1 1 d . . . . .
N2 N 0.52307(15) 0.29355(9) 0.38083(14) 0.0400(4) Uani 1 1 d . . . . .
O5 O 0.51103(18) 0.500000 0.36080(19) 0.0698(8) Uani 1 2 d S T P . .
H5 H 0.466512 0.500000 0.395962 0.105 Uiso 1 2 calc R U P . .
O6 O 0.9438(3) 0.5054(15) 0.3288(4) 0.075(3) Uani 0.5 1 d G . P A -1
H6A H 0.979058 0.496701 0.395454 0.112 Uiso 0.5 1 d G U P A -1
H6B H 0.982316 0.533890 0.308435 0.112 Uiso 0.5 1 d G U P A -1
O8 O 0.70556(16) 0.33951(12) 0.1290(2) 0.0794(6) Uani 1 1 d G . . . .
H8D H 0.670332 0.316871 0.073481 0.119 Uiso 1 1 d G U . . .
H8E H 0.659435 0.366603 0.139519 0.119 Uiso 1 1 d G U . . .
O10 O 0.46036(15) 0.16859(11) -0.09986(17) 0.0751(6) Uani 1 1 d . . . . .
N7 N 0.7997(2) 0.500000 0.4584(2) 0.0575(8) Uani 1 2 d S T P . .
H7C H 0.852990 0.500000 0.426537 0.069 Uiso 0.5 1 calc R U P B -1
H7D H 0.804826 0.535670 0.500318 0.069 Uiso 0.5 1 calc R U P B -1
H7E H 0.804826 0.464330 0.500318 0.069 Uiso 0.5 1 calc R U P B -1
C6 C 0.20255(15) 0.40501(10) 0.28268(16) 0.0328(5) Uani 1 1 d . . . . .
O7 O 0.88813(18) 0.41297(12) 0.1509(2) 0.0848(7) Uani 1 1 d G . . . .
H7F H 0.839051 0.385505 0.152666 0.127 Uiso 1 1 d G U . . .
H7G H 0.940104 0.389793 0.143094 0.127 Uiso 1 1 d G U . . .
C4 C 0.3579(2) 0.500000 0.0515(2) 0.0364(7) Uani 1 2 d S T P . .
H4A H 0.421129 0.500001 0.024361 0.044 Uiso 1 2 calc R U P . .
H4B H 0.294083 0.500000 -0.012375 0.044 Uiso 1 2 calc R U P . .
C1 C 0.62148(17) 0.31360(10) 0.44873(17) 0.0362(5) Uani 1 1 d . . . . .
C3 C 0.45055(16) 0.40596(10) 0.16275(15) 0.0335(5) Uani 1 1 d . . . . .
C9 C 0.26190(15) 0.40840(10) 0.12435(16) 0.0333(5) Uani 1 1 d . . . . .
H9 H 0.212337 0.397367 0.051587 0.040 Uiso 1 1 calc R U . . .
C5 C 0.1424(2) 0.500000 0.1596(2) 0.0352(6) Uani 1 2 d S T P . .
H5A H 0.112192 0.500000 0.079650 0.042 Uiso 1 2 calc R U P . .
H5B H 0.082547 0.500000 0.191833 0.042 Uiso 1 2 calc R U P . .
C10 C 0.30644(16) 0.34604(10) 0.19163(17) 0.0354(5) Uani 1 1 d . . . . .
H10 H 0.280327 0.306042 0.149096 0.042 Uiso 1 1 calc R U . . .
C11 C 0.53847(17) 0.25347(10) 0.56175(17) 0.0368(5) Uani 1 1 d . . . . .
C13 C 0.6080(2) 0.500000 0.4288(2) 0.0390(7) Uani 1 2 d S T P . .
C7 C 0.26580(17) 0.29669(10) 0.36075(18) 0.0391(5) Uani 1 1 d . . . . .
H7A H 0.207197 0.303147 0.393689 0.047 Uiso 1 1 calc R U . . .
H7B H 0.250442 0.256826 0.316922 0.047 Uiso 1 1 calc R U . . .
C12 C 0.6954(2) 0.500000 0.3730(2) 0.0402(7) Uani 1 2 d S T P . .
H12A H 0.689175 0.461380 0.326582 0.048 Uiso 0.5 1 calc R U P . .
H12B H 0.689176 0.538620 0.326582 0.048 Uiso 0.5 1 calc R U P . .
O9 O 0.5897(2) 0.24717(14) -0.01308(18) 0.1024(9) Uani 1 1 d . . . . .
C2 C 0.49754(19) 0.30062(11) 0.26150(18) 0.0443(6) Uani 1 1 d . . . . .
H2A H 0.564377 0.308202 0.242541 0.053 Uiso 1 1 calc R U . . .
H2B H 0.466773 0.259717 0.226977 0.053 Uiso 1 1 calc R U . . .
C8 C 0.5660(2) 0.18612(11) 0.6143(2) 0.0530(6) Uani 1 1 d . . . . .
H8A H 0.500713 0.164685 0.617775 0.080 Uiso 1 1 calc R U . . .
H8B H 0.614328 0.190903 0.687800 0.080 Uiso 1 1 calc R U . . .
H8C H 0.600462 0.160239 0.570473 0.080 Uiso 1 1 calc R U . . .

loop_
_atom_site_aniso_label
_atom_site_aniso_U_11
_atom_site_aniso_U_22
_atom_site_aniso_U_33
_atom_site_aniso_U_23
_atom_site_aniso_U_13
_atom_site_aniso_U_12
P1 0.0449(5) 0.0587(6) 0.0421(5) 0.000 0.0151(4) 0.000
O2 0.0313(8) 0.0522(9) 0.0488(9) -0.0013(7) 0.0190(6) 0.0005(7)
O3 0.0413(8) 0.0450(9) 0.0417(8) -0.0024(7) 0.0235(7) -0.0004(7)
O1 0.0492(9) 0.0446(9) 0.0565(10) 0.0085(7) 0.0328(8) 0.0018(7)
N6 0.0367(9) 0.0379(9) 0.0376(9) 0.0001(7) 0.0196(7) -0.0005(8)
N5 0.0392(9) 0.0335(9) 0.0346(9) -0.0032(7) 0.0186(7) -0.0029(8)
N4 0.0276(8) 0.0444(10) 0.0370(9) 0.0039(8) 0.0119(7) -0.0022(7)
N3 0.0364(9) 0.0394(10) 0.0434(10) 0.0023(8) 0.0204(8) 0.0058(8)
O4 0.0345(12) 0.111(2) 0.0400(14) 0.000 0.0157(10) 0.000
N1 0.0423(10) 0.0344(9) 0.0392(10) 0.0004(8) 0.0207(8) -0.0018(8)
N2 0.0446(10) 0.0456(10) 0.0368(10) 0.0033(8) 0.0227(8) 0.0024(8)
O5 0.0334(12) 0.138(3) 0.0393(13) 0.000 0.0132(10) 0.000
O6 0.0593(19) 0.086(9) 0.097(3) -0.028(8) 0.0514(19) -0.023(7)
O8 0.0627(12) 0.0903(16) 0.0915(16) -0.0205(12) 0.0319(11) 0.0111(11)
O10 0.0584(11) 0.0932(15) 0.0741(13) -0.0293(12) 0.0198(10) -0.0196(11)
N7 0.0353(14) 0.098(2) 0.0438(16) 0.000 0.0185(12) 0.000
C6 0.0295(10) 0.0357(11) 0.0355(11) -0.0064(9) 0.0132(8) -0.0067(8)
O7 0.0737(14) 0.1064(18) 0.0805(15) 0.0105(14) 0.0322(13) 0.0091(13)
C4 0.0371(15) 0.0459(17) 0.0303(15) 0.000 0.0162(12) 0.000
C1 0.0445(12) 0.0285(10) 0.0443(12) 0.0009(9) 0.0265(10) 0.0068(9)
C3 0.0342(10) 0.0397(11) 0.0287(10) -0.0071(8) 0.0128(8) -0.0017(9)
C9 0.0298(10) 0.0422(11) 0.0300(10) -0.0093(9) 0.0117(8) -0.0075(9)
C5 0.0213(13) 0.0476(17) 0.0362(15) 0.000 0.0074(11) 0.000
C10 0.0372(11) 0.0371(11) 0.0359(11) -0.0074(9) 0.0171(9) -0.0061(9)
C11 0.0438(11) 0.0300(10) 0.0421(12) 0.0005(9) 0.0215(9) -0.0014(9)
C13 0.0342(15) 0.0490(18) 0.0357(17) 0.000 0.0131(13) 0.000
C7 0.0380(11) 0.0376(11) 0.0477(12) 0.0012(10) 0.0217(10) -0.0063(9)
C12 0.0354(16) 0.0496(18) 0.0386(16) 0.000 0.0152(13) 0.000
O9 0.1137(18) 0.128(2) 0.0627(13) -0.0148(13) 0.0209(12) -0.0697(17)
C2 0.0514(13) 0.0486(13) 0.0414(12) 0.0034(10) 0.0268(10) 0.0152(11)
C8 0.0617(15) 0.0375(12) 0.0608(15) 0.0115(11) 0.0192(12) -0.0033(11)

loop_
_atom_type_symbol
_atom_type_description
_atom_type_scat_dispersion_real
_atom_type_scat_dispersion_imag
_atom_type_scat_source
C C 0.0033 0.0016 'International Tables Vol C Tables 4.2.6.8 and 6.1.1.4'
H H 0.0000 0.0000 'International Tables Vol C Tables 4.2.6.8 and 6.1.1.4'
N N 0.0061 0.0033 'International Tables Vol C Tables 4.2.6.8 and 6.1.1.4'
O O 0.0106 0.0060 'International Tables Vol C Tables 4.2.6.8 and 6.1.1.4'
P P 0.1023 0.0942 'International Tables Vol C Tables 4.2.6.8 and 6.1.1.4'

loop_
_geom_angle_atom_site_label_1
_geom_angle_atom_site_label_2
_geom_angle_atom_site_label_3
_geom_angle
_geom_angle_site_symmetry_1
_geom_angle_site_symmetry_3
_geom_angle_publ_flag
O10 P1 O10 114.0(2) . 2_655 ?
O10 P1 O9 107.23(12) . . ?
O10 P1 O9 108.06(13) . 2_655 ?
O10 P1 O9 107.23(12) 2_655 2_655 ?
O10 P1 O9 108.06(13) 2_655 . ?
O9 P1 O9 112.4(3) 2_655 . ?
C6 N6 C10 112.05(16) . . ?
C6 N6 C7 122.15(16) . . ?
C7 N6 C10 123.10(17) . . ?
C6 N5 C9 112.54(16) . . ?
C6 N5 C5 123.13(18) . . ?
C5 N5 C9 123.33(18) . . ?
C4 N4 C9 124.29(19) . . ?
C3 N4 C4 123.03(18) . . ?
C3 N4 C9 112.49(17) . . ?
C3 N3 C10 112.07(16) . . ?
C3 N3 C2 122.70(17) . . ?
C2 N3 C10 122.66(18) . . ?
C1 N1 C11 113.29(17) . . ?
C1 N1 C7 121.04(17) . 2_656 ?
C7 N1 C11 125.64(17) 2_656 . ?
C1 N2 C11 113.06(17) . 2_656 ?
C1 N2 C2 120.60(18) . . ?
C2 N2 C11 125.06(19) . 2_656 ?
C13 O5 H5 109.5 . . ?
H6A O6 H6B 104.5 . . ?
H8D O8 H8E 104.5 . . ?
H7C N7 H7D 109.5 . . ?
H7C N7 H7E 109.5 . . ?
H7D N7 H7E 109.5 . . ?
C12 N7 H7C 109.5 . . ?
C12 N7 H7D 109.5 . . ?
C12 N7 H7E 109.5 . . ?
O3 C6 N6 125.90(19) . . ?
O3 C6 N5 125.74(19) . . ?
N5 C6 N6 108.34(16) . . ?
H7F O7 H7G 104.7 . . ?
N4 C4 N4 113.9(2) 6_565 . ?
N4 C4 H4A 108.8 . . ?
N4 C4 H4A 108.8 6_565 . ?
N4 C4 H4B 108.8 6_565 . ?
N4 C4 H4B 108.8 . . ?
H4A C4 H4B 107.7 . . ?
O1 C1 N1 125.7(2) . . ?
O1 C1 N2 125.9(2) . . ?
N1 C1 N2 108.35(17) . . ?
O2 C3 N4 125.63(19) . . ?
O2 C3 N3 126.22(19) . . ?
N4 C3 N3 108.14(17) . . ?
N5 C9 H9 111.3 . . ?
N5 C9 C10 102.98(15) . . ?
N4 C9 N5 115.86(16) . . ?
N4 C9 H9 111.3 . . ?
N4 C9 C10 103.39(15) . . ?
C10 C9 H9 111.3 . . ?
N5 C5 N5 112.3(2) 6_565 . ?
N5 C5 H5A 109.1 . . ?
N5 C5 H5A 109.1 6_565 . ?
N5 C5 H5B 109.1 . . ?
N5 C5 H5B 109.1 6_565 . ?
H5A C5 H5B 107.9 . . ?
N6 C10 C9 103.56(15) . . ?
N6 C10 H10 111.7 . . ?
N3 C10 N6 114.22(16) . . ?
N3 C10 C9 103.37(15) . . ?
N3 C10 H10 111.7 . . ?
C9 C10 H10 111.7 . . ?
N1 C11 N2 111.81(16) . 2_656 ?
N1 C11 C11 102.60(17) . 2_656 ?
N1 C11 C8 111.88(18) . . ?
N2 C11 C11 102.21(18) 2_656 2_656 ?
N2 C11 C8 112.25(18) 2_656 . ?
C8 C11 C11 115.39(13) . 2_656 ?
O4 C13 O5 124.8(3) . . ?
O4 C13 C12 121.4(3) . . ?
O5 C13 C12 113.8(3) . . ?
N6 C7 H7A 108.6 . . ?
N6 C7 H7B 108.6 . . ?
N1 C7 N6 114.67(16) 2_656 . ?
N1 C7 H7A 108.6 2_656 . ?
N1 C7 H7B 108.6 2_656 . ?
H7A C7 H7B 107.6 . . ?
N7 C12 C13 108.1(2) . . ?
N7 C12 H12A 110.1 . . ?
N7 C12 H12B 110.1 . . ?
C13 C12 H12A 110.1 . . ?
C13 C12 H12B 110.1 . . ?
H12A C12 H12B 108.4 . . ?
N3 C2 N2 114.27(17) . . ?
N3 C2 H2A 108.7 . . ?
N3 C2 H2B 108.7 . . ?
N2 C2 H2A 108.7 . . ?
N2 C2 H2B 108.7 . . ?
H2A C2 H2B 107.6 . . ?
C11 C8 H8A 109.5 . . ?
C11 C8 H8B 109.5 . . ?
C11 C8 H8C 109.5 . . ?
H8A C8 H8B 109.5 . . ?
H8A C8 H8C 109.5 . . ?
H8B C8 H8C 109.5 . . ?

loop_
_geom_bond_atom_site_label_1
_geom_bond_atom_site_label_2
_geom_bond_distance
_geom_bond_site_symmetry_2
_geom_bond_publ_flag
P1 O10 1.448(2) . ?
P1 O10 1.448(2) 2_655 ?
P1 O9 1.460(2) 2_655 ?
P1 O9 1.460(2) . ?
O2 C3 1.225(2) . ?
O3 C6 1.231(2) . ?
O1 C1 1.220(2) . ?
N6 C6 1.362(3) . ?
N6 C10 1.450(2) . ?
N6 C7 1.445(3) . ?
N5 C6 1.361(3) . ?
N5 C9 1.447(2) . ?
N5 C5 1.437(2) . ?
N4 C4 1.443(2) . ?
N4 C3 1.365(3) . ?
N4 C9 1.444(2) . ?
N3 C3 1.368(3) . ?
N3 C10 1.448(3) . ?
N3 C2 1.443(3) . ?
O4 C13 1.208(4) . ?
N1 C1 1.364(3) . ?
N1 C11 1.457(3) . ?
N1 C7 1.444(3) 2_656 ?
N2 C1 1.370(3) . ?
N2 C11 1.467(3) 2_656 ?
N2 C2 1.451(3) . ?
O5 H5 0.8200 . ?
O5 C13 1.295(4) . ?
O6 H6A 0.8502 . ?
O6 H6B 0.8498 . ?
O8 H8D 0.8512 . ?
O8 H8E 0.8490 . ?
N7 H7C 0.8900 . ?
N7 H7D 0.8900 . ?
N7 H7E 0.8900 . ?
N7 C12 1.457(4) . ?
O7 H7F 0.8493 . ?
O7 H7G 0.8479 . ?
C4 H4A 0.9700 . ?
C4 H4B 0.9700 . ?
C9 H9 0.9800 . ?
C9 C10 1.543(3) . ?
C5 H5A 0.9700 . ?
C5 H5B 0.9700 . ?
C10 H10 0.9800 . ?
C11 C11 1.585(4) 2_656 ?
C11 C8 1.520(3) . ?
C13 C12 1.490(4) . ?
C7 H7A 0.9700 . ?
C7 H7B 0.9700 . ?
C12 H12A 0.9700 . ?
C12 H12B 0.9700 . ?
C2 H2A 0.9700 . ?
C2 H2B 0.9700 . ?
C8 H8A 0.9600 . ?
C8 H8B 0.9600 . ?
C8 H8C 0.9600 . ?

loop_
_geom_hbond_atom_site_label_D
_geom_hbond_atom_site_label_H
_geom_hbond_atom_site_label_A
_geom_hbond_distance_DH
_geom_hbond_distance_HA
_geom_hbond_distance_DA
_geom_hbond_angle_DHA
_geom_hbond_site_symmetry_A
_geom_hbond_publ_flag
O8 H8D O9 0.85 1.91 2.725(3) 161.3 . yes
O8 H8E O2 0.85 1.93 2.773(2) 173.0 . yes
N7 H7C O6 0.89 1.93 2.807(4) 167.4 . yes
O7 H7F O8 0.85 1.90 2.733(3) 164.8 . yes
O7 H7G O10 0.85 1.94 2.777(3) 169.3 7_655 yes

loop_
_geom_torsion_atom_site_label_1
_geom_torsion_atom_site_label_2
_geom_torsion_atom_site_label_3
_geom_torsion_atom_site_label_4
_geom_torsion
_geom_torsion_site_symmetry_1
_geom_torsion_site_symmetry_2
_geom_torsion_site_symmetry_3
_geom_torsion_site_symmetry_4
_geom_torsion_publ_flag
N5 C9 C10 N6 1.60(18) . . . . ?
N5 C9 C10 N3 -117.81(16) . . . . ?
N4 C9 C10 N6 122.61(16) . . . . ?
N4 C9 C10 N3 3.19(19) . . . . ?
O4 C13 C12 N7 0.000(1) . . . . ?
O5 C13 C12 N7 180.000(1) . . . . ?
C6 N6 C10 N3 114.57(19) . . . . ?
C6 N6 C10 C9 2.9(2) . . . . ?
C6 N6 C7 N1 -113.7(2) . . . 2_656 ?
C6 N5 C9 N4 -117.80(19) . . . . ?
C6 N5 C9 C10 -5.7(2) . . . . ?
C6 N5 C5 N5 101.2(2) . . . 6_565 ?
C4 N4 C3 O2 -1.5(3) . . . . ?
C4 N4 C3 N3 179.35(18) . . . . ?
C4 N4 C9 N5 -71.8(2) . . . . ?
C4 N4 C9 C10 176.33(18) . . . . ?
C1 N1 C11 N2 -101.6(2) . . . 2_656 ?
C1 N1 C11 C11 7.28(18) . . . 2_656 ?
C1 N1 C11 C8 131.56(19) . . . . ?
C1 N2 C2 N3 -105.3(2) . . . . ?
C3 N4 C4 N4 -97.6(3) . . . 6_565 ?
C3 N4 C9 N5 113.0(2) . . . . ?
C3 N4 C9 C10 1.2(2) . . . . ?
C3 N3 C10 N6 -118.54(18) . . . . ?
C3 N3 C10 C9 -6.8(2) . . . . ?
C3 N3 C2 N2 117.3(2) . . . . ?
C9 N5 C6 O3 -171.07(18) . . . . ?
C9 N5 C6 N6 7.8(2) . . . . ?
C9 N5 C5 N5 -91.1(3) . . . 6_565 ?
C9 N4 C4 N4 87.8(3) . . . 6_565 ?
C9 N4 C3 O2 173.71(18) . . . . ?
C9 N4 C3 N3 -5.5(2) . . . . ?
C5 N5 C6 O3 -2.2(3) . . . . ?
C5 N5 C6 N6 176.68(17) . . . . ?
C5 N5 C9 N4 73.3(2) . . . . ?
C5 N5 C9 C10 -174.59(17) . . . . ?
C10 N6 C6 O3 172.29(19) . . . . ?
C10 N6 C6 N5 -6.6(2) . . . . ?
C10 N6 C7 N1 86.4(2) . . . 2_656 ?
C10 N3 C3 O2 -171.39(19) . . . . ?
C10 N3 C3 N4 7.8(2) . . . . ?
C10 N3 C2 N2 -82.3(3) . . . . ?
C11 N1 C1 O1 176.59(19) . . . . ?
C11 N1 C1 N2 -6.2(2) . . . . ?
C11 N2 C1 O1 179.28(19) 2_656 . . . ?
C11 N2 C1 N1 2.1(2) 2_656 . . . ?
C11 N2 C2 N3 88.5(3) 2_656 . . . ?
C7 N6 C6 O3 10.4(3) . . . . ?
C7 N6 C6 N5 -168.48(17) . . . . ?
C7 N6 C10 N3 -83.7(2) . . . . ?
C7 N6 C10 C9 164.61(17) . . . . ?
C7 N1 C1 O1 -1.4(3) 2_656 . . . ?
C7 N1 C1 N2 175.82(16) 2_656 . . . ?
C7 N1 C11 N2 76.3(2) 2_656 . . 2_656 ?
C7 N1 C11 C11 -174.82(16) 2_656 . . 2_656 ?
C7 N1 C11 C8 -50.5(3) 2_656 . . . ?
C2 N3 C3 O2 -9.1(3) . . . . ?
C2 N3 C3 N4 170.01(18) . . . . ?
C2 N3 C10 N6 79.2(2) . . . . ?
C2 N3 C10 C9 -169.01(17) . . . . ?
C2 N2 C1 O1 11.5(3) . . . . ?
C2 N2 C1 N1 -165.68(17) . . . . ?
